data_7008523
loop_
_publ_author_name
'Aragoni, M. Carla'
'Arca, Massimiliano'
'Demartin, Francesco'
'Devillanova, Francesco A.'
'Garau, Alessandra'
'Isaia, Francesco'
'Lippolis, Vito'
'Verani, Gaetano'

_publ_section_title
;
 DFT calculations, structural and spectroscopic studies on the products
 formed between IBr and N,N'-dimethylbenzoimidazole-2(3H)-thione and
 -2(3H)-selone.
;
_journal_issue 13
_journal_name_full 'Dalton transactions (Cambridge, England : 2003)'
_journal_page_first 2252
_journal_page_last 2258
_journal_paper_doi 10.1039/b503883a
_journal_year 2005
_chemical_formula_sum 'C9 H10 Br1.28 I0.72 N2 Se'
_chemical_formula_weight 418.80
_chemical_name_systematic
;
?
;
_space_group_IT_number 15
_symmetry_cell_setting monoclinic
_symmetry_space_group_name_Hall '-C 2yc'
_symmetry_space_group_name_H-M 'C 1 2/c 1'
_atom_sites_solution_hydrogens geom
_atom_sites_solution_primary direct
_atom_sites_solution_secondary difmap
_audit_creation_method SHELXL-97
_cell_angle_alpha 90.00
_cell_angle_beta 108.840(10)
_cell_angle_gamma 90.00
_cell_formula_units_Z 4
_cell_length_a 13.404(3)
_cell_length_b 9.997(3)
_cell_length_c 9.485(2)
_cell_measurement_reflns_used 25
_cell_measurement_temperature 293(2)
_cell_measurement_theta_max 13.42
_cell_measurement_theta_min 7.72
_cell_volume 1202.9(5)
_computing_structure_refinement 'SHELXL-97 (Sheldrick, 1997)'
_diffrn_ambient_temperature 293(2)
_diffrn_measured_fraction_theta_full 0.999
_diffrn_measured_fraction_theta_max 0.999
_diffrn_measurement_device_type 'CAD4 diffractometer'
_diffrn_measurement_method 'omega scan'
_diffrn_radiation_monochromator graphite
_diffrn_radiation_source 'fine-focus sealed tube'
_diffrn_radiation_type MoK\a
_diffrn_radiation_wavelength 0.71073
_diffrn_reflns_av_R_equivalents 0.0180
_diffrn_reflns_av_sigmaI/netI 0.0194
_diffrn_reflns_limit_h_max 15
_diffrn_reflns_limit_h_min -15
_diffrn_reflns_limit_k_max 11
_diffrn_reflns_limit_k_min 0
_diffrn_reflns_limit_l_max 11
_diffrn_reflns_limit_l_min 0
_diffrn_reflns_number 1120
_diffrn_reflns_theta_full 24.97
_diffrn_reflns_theta_max 24.97
_diffrn_reflns_theta_min 3.09
_exptl_absorpt_coefficient_mu 9.186
_exptl_absorpt_correction_T_max 1.000
_exptl_absorpt_correction_T_min 0.706
_exptl_absorpt_correction_type semiempirical
_exptl_absorpt_process_details psi-scan
_exptl_crystal_density_diffrn 2.313
_exptl_crystal_density_method 'not measured'
_exptl_crystal_description prism
_exptl_crystal_F_000 780
_exptl_crystal_size_max 0.15
_exptl_crystal_size_mid 0.06
_exptl_crystal_size_min 0.05
_refine_diff_density_max 0.375
_refine_diff_density_min -0.413
_refine_diff_density_rms 0.075
_refine_ls_extinction_method none
_refine_ls_goodness_of_fit_ref 1.033
_refine_ls_hydrogen_treatment mixed
_refine_ls_matrix_type full
_refine_ls_number_parameters 67
_refine_ls_number_reflns 1052
_refine_ls_number_restraints 1
_refine_ls_restrained_S_all 1.033
_refine_ls_R_factor_all 0.0468
_refine_ls_R_factor_gt 0.0241
_refine_ls_shift/su_max 0.001
_refine_ls_shift/su_mean 0.000
_refine_ls_structure_factor_coef Fsqd
_refine_ls_weighting_details 'calc w=1/[\s^2^(Fo^2^)+(0.0280P)^2^+2.9900P] where P=(Fo^2^+2Fc^2^)/3'
_refine_ls_weighting_scheme calc
_refine_ls_wR_factor_gt 0.0565
_refine_ls_wR_factor_ref 0.0614
_reflns_number_gt 788
_reflns_number_total 1052
_reflns_threshold_expression >2sigma(I)
_cod_data_source_file b503883a.txt
_cod_data_source_block DEV132
_cod_original_sg_symbol_H-M C2/c
_cod_database_code 7008523

loop_
_symmetry_equiv_pos_as_xyz
'x, y, z'
'-x, y, -z+1/2'
'x+1/2, y+1/2, z'
'-x+1/2, y+1/2, -z+1/2'
'-x, -y, -z'
'x, -y, z-1/2'
'-x+1/2, -y+1/2, -z'
'x+1/2, -y+1/2, z-1/2'

loop_
_atom_site_label
_atom_site_type_symbol
_atom_site_fract_x
_atom_site_fract_y
_atom_site_fract_z
_atom_site_U_iso_or_equiv
_atom_site_adp_type
_atom_site_occupancy
_atom_site_symmetry_multiplicity
_atom_site_calc_flag
_atom_site_refinement_flags
_atom_site_disorder_assembly
_atom_site_disorder_group
I I -0.17655(3) 0.06713(4) 0.51907(5) 0.06148(18) Uani 0.361(18) 1 d P . .
Br Br -0.17655(3) 0.06713(4) 0.51907(5) 0.06148(18) Uani 0.64(3) 1 d P . .
Se Se 0.0000 0.06497(5) 0.7500 0.0524(2) Uani 1 2 d S . .
N1 N 0.0642(2) 0.3313(3) 0.7023(4) 0.0375(8) Uani 1 1 d . . .
C1 C 0.0000 0.2544(5) 0.7500 0.0388(13) Uani 1 2 d S . .
C2 C 0.0411(3) 0.4647(3) 0.7199(4) 0.0354(9) Uani 1 1 d . . .
C3 C 0.0839(3) 0.5836(4) 0.6888(5) 0.0449(10) Uani 1 1 d . . .
H3 H 0.1388 0.5842 0.6491 0.054 Uiso 1 1 calc R . .
C4 C 0.0411(3) 0.6985(4) 0.7197(5) 0.0557(12) Uani 1 1 d . . .
H4 H 0.0673 0.7800 0.6998 0.067 Uiso 1 1 calc R . .
C5 C 0.1476(3) 0.2861(4) 0.6457(5) 0.0523(11) Uani 1 1 d . . .
H5A H 0.2137 0.2864 0.7250 0.063 Uiso 1 1 calc R . .
H5B H 0.1517 0.3451 0.5679 0.063 Uiso 1 1 calc R . .
H5C H 0.1322 0.1971 0.6068 0.063 Uiso 1 1 calc R . .

loop_
_atom_site_aniso_label
_atom_site_aniso_U_11
_atom_site_aniso_U_22
_atom_site_aniso_U_33
_atom_site_aniso_U_23
_atom_site_aniso_U_13
_atom_site_aniso_U_12
I 0.0652(3) 0.0497(3) 0.0802(3) -0.0146(2) 0.0383(2) -0.01048(19)
Br 0.0652(3) 0.0497(3) 0.0802(3) -0.0146(2) 0.0383(2) -0.01048(19)
Se 0.0641(4) 0.0226(3) 0.0874(5) 0.000 0.0477(4) 0.000
N1 0.0421(17) 0.0236(16) 0.056(2) 0.0013(14) 0.0281(16) 0.0025(13)
C1 0.042(3) 0.025(3) 0.056(4) 0.000 0.025(3) 0.000
C2 0.038(2) 0.0267(19) 0.044(2) 0.0012(15) 0.0174(18) 0.0008(15)
C3 0.045(2) 0.033(2) 0.062(3) 0.005(2) 0.025(2) -0.0040(18)
C4 0.065(3) 0.028(2) 0.082(3) 0.006(2) 0.036(3) -0.006(2)
C5 0.059(3) 0.040(2) 0.074(3) -0.001(2) 0.043(2) 0.006(2)

loop_
_atom_type_symbol
_atom_type_description
_atom_type_scat_dispersion_real
_atom_type_scat_dispersion_imag
_atom_type_scat_source
I I -0.4742 1.8119 'International Tables Vol C Tables 4.2.6.8 and 6.1.1.4'
Br Br -0.2901 2.4595 'International Tables Vol C Tables 4.2.6.8 and 6.1.1.4'
Se Se -0.0929 2.2259 'International Tables Vol C Tables 4.2.6.8 and 6.1.1.4'
N N 0.0061 0.0033 'International Tables Vol C Tables 4.2.6.8 and 6.1.1.4'
C C 0.0033 0.0016 'International Tables Vol C Tables 4.2.6.8 and 6.1.1.4'
H H 0.0000 0.0000 'International Tables Vol C Tables 4.2.6.8 and 6.1.1.4'

loop_
_geom_angle_atom_site_label_1
_geom_angle_atom_site_label_2
_geom_angle_atom_site_label_3
_geom_angle
_geom_angle_site_symmetry_1
_geom_angle_site_symmetry_3
_geom_angle_publ_flag
C1 Se Br 89.534(14) . 2_556 ?
C1 Se I 89.534(14) . 2_556 ?
Br Se I 0.00(2) 2_556 2_556 ?
C1 Se I 89.534(14) . . ?
Br Se I 179.07(3) 2_556 . ?
I Se I 179.07(3) 2_556 . ?
C1 N1 C2 108.5(3) . . ?
C1 N1 C5 126.8(3) . . ?
C2 N1 C5 124.6(3) . . ?
N1 C1 N1 109.8(4) . 2_556 ?
N1 C1 Se 125.1(2) . . ?
N1 C1 Se 125.1(2) 2_556 . ?
N1 C2 C3 132.1(3) . . ?
N1 C2 C2 106.57(18) . 2_556 ?
C3 C2 C2 121.4(2) . 2_556 ?
C4 C3 C2 116.5(4) . . ?
C3 C4 C4 122.2(2) . 2_556 ?

loop_
_geom_bond_atom_site_label_1
_geom_bond_atom_site_label_2
_geom_bond_distance
_geom_bond_site_symmetry_2
_geom_bond_publ_flag
I Se 2.6553(7) . ?
Se C1 1.894(5) . ?
Se Br 2.6553(7) 2_556 ?
Se I 2.6553(7) 2_556 ?
N1 C1 1.337(4) . ?
N1 C2 1.391(4) . ?
N1 C5 1.459(4) . ?
C1 N1 1.337(4) 2_556 ?
C2 C3 1.392(5) . ?
C2 C2 1.394(7) 2_556 ?
C3 C4 1.358(6) . ?
C4 C4 1.397(8) 2_556 ?
